data_2201201
loop_
_publ_author_name
'Cotton, F. Albert'
'Donahue, James P.'
'Lin, Chun'
'Murillo, Carlos A.'
'Rockwell, Jeffrey'

_publ_section_title
;
 A molecular pair having two quadruply bonded dimolybdenum units linked
 by a terephthalate dianion
;
_journal_issue 6
_journal_name_full 'Acta Crystallographica Section E'
_journal_page_first m298
_journal_page_last m300
_journal_paper_doi 10.1107/S160053680200884X
_journal_volume 58
_journal_year 2002
_chemical_formula_iupac '[Mo4 (C15 H15 N2 O2)6 (C8 H4 O4)], 2C6 H14'
_chemical_formula_moiety 'C98 H94 Mo4 N12 O16, 2C6 H14'
_chemical_formula_structural '(Mo2 ((H3 C O C6 H4 N)2 C H)3)2 (O2 C C6 H4 C O2) (C6 H14)2'
_chemical_formula_sum 'C110 H122 Mo4 N12 O16'
_chemical_formula_weight 2251.96
_chemical_name_systematic
;
\m-terephthalate-bis[tris(\m-N,N'-di-p-anisylformamidinate)dimolybdenum(II)]
hexane disolvate
;
_space_group_IT_number 14
_symmetry_cell_setting monoclinic
_symmetry_space_group_name_Hall '-P 2ybc'
_symmetry_space_group_name_H-M 'P 1 21/c 1'
_atom_sites_solution_hydrogens geom
_atom_sites_solution_primary direct
_atom_sites_solution_secondary difmap
_cell_angle_alpha 90.00
_cell_angle_beta 94.621(2)
_cell_angle_gamma 90.00
_cell_formula_units_Z 2
_cell_length_a 14.6579(15)
_cell_length_b 18.1630(19)
_cell_length_c 19.268(2)
_cell_measurement_reflns_used 5933
_cell_measurement_temperature 213(2)
_cell_measurement_theta_max 24.8
_cell_measurement_theta_min 2.2
_cell_volume 5113.1(9)
_computing_cell_refinement 'SAINT (Bruker, 2001)'
_computing_data_collection 'SMART (Bruker, 2000)'
_computing_data_reduction SAINT
_computing_molecular_graphics 'SHELXTL (Siemens, 1996)'
_computing_publication_material CIFTAB
_computing_structure_refinement 'SHELXL97 (Sheldrick, 1997)'
_computing_structure_solution 'SHELXS97 (Sheldrick, 1990)'
_diffrn_ambient_temperature 213(2)
_diffrn_measured_fraction_theta_full 0.995
_diffrn_measured_fraction_theta_max 0.995
_diffrn_measurement_device 'Bruker SMART 1000 area-detector'
_diffrn_measurement_method \w
_diffrn_radiation_monochromator graphite
_diffrn_radiation_source 'normal-focus sealed tube'
_diffrn_radiation_type MoK\a
_diffrn_radiation_wavelength 0.71073
_diffrn_reflns_av_R_equivalents 0.069
_diffrn_reflns_av_sigmaI/netI 0.0841
_diffrn_reflns_limit_h_max 17
_diffrn_reflns_limit_h_min -10
_diffrn_reflns_limit_k_max 21
_diffrn_reflns_limit_k_min -21
_diffrn_reflns_limit_l_max 22
_diffrn_reflns_limit_l_min -22
_diffrn_reflns_number 29479
_diffrn_reflns_theta_full 25.08
_diffrn_reflns_theta_max 25.1
_diffrn_reflns_theta_min 1.79
_diffrn_standards_number 'none (area detector data)'
_exptl_absorpt_coefficient_mu 0.55
_exptl_absorpt_correction_T_max 0.9583
_exptl_absorpt_correction_T_min 0.7875
_exptl_absorpt_correction_type multi-scan
_exptl_absorpt_process_details '(SADABS; Blessing, 1995)'
_exptl_crystal_colour red
_exptl_crystal_density_diffrn 1.463
_exptl_crystal_density_method 'not measured'
_exptl_crystal_description needle
_exptl_crystal_F_000 2324
_exptl_crystal_size_max 0.46
_exptl_crystal_size_mid 0.15
_exptl_crystal_size_min 0.08
_refine_diff_density_max 1.11
_refine_diff_density_min -0.63
_refine_ls_extinction_method none
_refine_ls_goodness_of_fit_ref 1.044
_refine_ls_hydrogen_treatment constr
_refine_ls_matrix_type full
_refine_ls_number_parameters 626
_refine_ls_number_reflns 9046
_refine_ls_number_restraints 0
_refine_ls_restrained_S_all 1.044
_refine_ls_R_factor_all 0.1118
_refine_ls_R_factor_gt 0.057
_refine_ls_shift/su_max 0.029
_refine_ls_shift/su_mean 0.000
_refine_ls_structure_factor_coef Fsqd
_refine_ls_weighting_details 'calc w = 1/[\s^2^(Fo^2^)+(0.0798P)^2^+6.2815P] where P = (Fo^2^+2Fc^2^)/3'
_refine_ls_weighting_scheme calc
_refine_ls_wR_factor_gt 0.1330
_refine_ls_wR_factor_ref 0.166
_reflns_number_gt 5610
_reflns_number_total 9046
_reflns_threshold_expression I>2\s(I)
_cod_data_source_file wn6096.cif
_cod_data_source_block I
_cod_depositor_comments
;
The following automatic conversions were performed:
'_geom_bond_publ_flag' value 'Y' changed to 'y' according to
'/home/saulius/struct/CIF-dictionaries/cif_core.dic' dictionary named
'cif_core.dic' version 2.4.1 from 2010-06-29 (28
times).

'_geom_bond_publ_flag' value 'N' changed to 'n' according to
'/home/saulius/struct/CIF-dictionaries/cif_core.dic' dictionary named
'cif_core.dic' version 2.4.1 from 2010-06-29 (65 times).

Automatic conversion script
Id: cif_fix_enum 1527 2010-12-29 10:47:43Z saulius 

The following automatic conversions were performed:

'_chemical_melting_point' value 'not measured' was changed to '?' -
the value is undefined or not given.

'_geom_bond_publ_flag' value
'Y' changed to 'y' according to
/home/saulius/struct/CIF-dictionaries/cif_core.dic dictionary named
'cif_core.dic' version 2.4.1 from 2010-06-29 (28
times).

'_geom_bond_publ_flag' value 'N' changed to 'n' according to
/home/saulius/struct/CIF-dictionaries/cif_core.dic dictionary named
'cif_core.dic' version 2.4.1 from 2010-06-29 (65
times).

'_geom_angle_publ_flag' value 'Y' changed to 'y' according
to /home/saulius/struct/CIF-dictionaries/cif_core.dic dictionary
named 'cif_core.dic' version 2.4.1 from 2010-06-29 (51
time).

'_geom_angle_publ_flag' value 'N' changed to 'n' according to
/home/saulius/struct/CIF-dictionaries/cif_core.dic dictionary named
'cif_core.dic' version 2.4.1 from 2010-06-29 (113 times).

Automatic conversion script
Id: cif_fix_values 1715 2011-07-08 13:25:40Z adriana 
;
_cod_original_cell_volume 5113.2(9)
_cod_original_sg_symbol_H-M 'P 21/c'
_cod_database_code 2201201
_cod_database_fobs_code 2201201

loop_
_symmetry_equiv_pos_as_xyz
'x, y, z'
'-x, y+1/2, -z+1/2'
'-x, -y, -z'
'x, -y-1/2, z-1/2'

loop_
_atom_site_label
_atom_site_fract_x
_atom_site_fract_y
_atom_site_fract_z
_atom_site_U_iso_or_equiv
_atom_site_adp_type
_atom_site_calc_flag
_atom_site_refinement_flags
_atom_site_occupancy
_atom_site_disorder_assembly
_atom_site_disorder_group
_atom_site_type_symbol
Mo1 0.76429(4) 0.94095(3) 0.21677(3) 0.02826(17) Uani d . 1 . . Mo
Mo2 0.83888(4) 0.84297(3) 0.21500(3) 0.02743(16) Uani d . 1 . . Mo
O1 0.8413(3) 0.9882(2) 0.1379(2) 0.0282(10) Uani d . 1 . . O
O2 0.9205(3) 0.8834(2) 0.1373(2) 0.0294(10) Uani d . 1 . . O
O3 0.3551(3) 1.0677(2) 0.0516(2) 0.0441(12) Uani d . 1 . . O
O4 0.8633(4) 0.5583(2) -0.0245(2) 0.0492(13) Uani d . 1 . . O
O5A 0.5122(14) 1.1146(12) 0.4542(9) 0.082(3) Uiso d P 0.46(2) A 1 O
C27A 0.457(3) 1.1633(19) 0.4220(16) 0.120(7) Uiso d P 0.46(2) A 1 C
H27A 0.4902 1.1894 0.3878 0.180 Uiso calc PR 0.46(2) A 1 H
H27B 0.4368 1.1980 0.4556 0.180 Uiso calc PR 0.46(2) A 1 H
H27C 0.4050 1.1382 0.3988 0.180 Uiso calc PR 0.46(2) A 1 H
O5B 0.4822(13) 1.0920(10) 0.4405(8) 0.082(3) Uiso d P 0.54(2) A 2 O
C27B 0.411(2) 1.1319(16) 0.4139(14) 0.120(7) Uiso d P 0.54(2) A 2 C
H27D 0.4287 1.1597 0.3742 0.180 Uiso calc PR 0.54(2) A 2 H
H27E 0.3921 1.1656 0.4491 0.180 Uiso calc PR 0.54(2) A 2 H
H27F 0.3605 1.0994 0.3993 0.180 Uiso calc PR 0.54(2) A 2 H
O6 0.7797(4) 0.4857(3) 0.2999(3) 0.0652(16) Uani d . 1 . . O
O7 0.8562(4) 1.2802(2) 0.3953(3) 0.0583(15) Uani d . 1 . . O
O8 1.2097(4) 0.7043(3) 0.4239(3) 0.0714(17) Uani d . 1 . . O
N1 0.6666(3) 0.9034(3) 0.1348(3) 0.0317(12) Uani d . 1 . . N
N2 0.7536(4) 0.7983(3) 0.1301(2) 0.0305(12) Uani d . 1 . . N
N3 0.6823(4) 0.9010(3) 0.2945(3) 0.0367(13) Uani d . 1 . . N
N4 0.7617(4) 0.7924(3) 0.2902(3) 0.0336(13) Uani d . 1 . . N
N5 0.8591(4) 0.9915(2) 0.2936(2) 0.0284(12) Uani d . 1 . . N
N6 0.9382(3) 0.8818(3) 0.2938(2) 0.0278(12) Uani d . 1 . . N
C1 0.9018(4) 0.9479(3) 0.1138(3) 0.0266(14) Uani d . 1 . . C
C2 0.9525(4) 0.9742(3) 0.0557(3) 0.0292(14) Uani d . 1 . . C
C3 0.9441(4) 1.0471(3) 0.0326(3) 0.0352(16) Uani d . 1 . . C
H3 0.9057 1.0794 0.0547 0.042 Uiso calc R 1 . . H
C4 1.0096(4) 0.9277(3) 0.0213(3) 0.0354(16) Uani d . 1 . . C
H4 1.0163 0.8783 0.0354 0.043 Uiso calc R 1 . . H
C5 0.6847(4) 0.8399(3) 0.1049(3) 0.0316(15) Uani d . 1 . . C
H5 0.6481 0.8243 0.0653 0.038 Uiso calc R 1 . . H
C6 0.5848(5) 0.9408(3) 0.1128(3) 0.0323(15) Uani d . 1 . . C
C7 0.5046(5) 0.9069(4) 0.0903(4) 0.0400(17) Uani d . 1 . . C
H7 0.5022 0.8552 0.0891 0.048 Uiso calc R 1 . . H
C8 0.4259(5) 0.9474(4) 0.0691(4) 0.0463(18) Uani d . 1 . . C
H8 0.3722 0.9229 0.0521 0.056 Uiso calc R 1 . . H
C9 0.4270(4) 1.0227(4) 0.0731(3) 0.0354(15) Uani d . 1 . . C
C10 0.5061(5) 1.0576(4) 0.0981(4) 0.0436(18) Uani d . 1 . . C
H10 0.5077 1.1092 0.1015 0.052 Uiso calc R 1 . . H
C11 0.5828(5) 1.0171(4) 0.1182(4) 0.0431(18) Uani d . 1 . . C
H11 0.6359 1.0418 0.1362 0.052 Uiso calc R 1 . . H
C12 0.2711(5) 1.0336(4) 0.0288(4) 0.0497(19) Uani d . 1 . . C
H12A 0.2783 1.0067 -0.0139 0.075 Uiso calc R 1 . . H
H12B 0.2242 1.0709 0.0204 0.075 Uiso calc R 1 . . H
H12C 0.2534 0.9998 0.0643 0.075 Uiso calc R 1 . . H
C13 0.7802(4) 0.7373(3) 0.0898(3) 0.0313(15) Uani d . 1 . . C
C14 0.7931(5) 0.7424(3) 0.0204(3) 0.0379(16) Uani d . 1 . . C
H14 0.7832 0.7877 -0.0026 0.045 Uiso calc R 1 . . H
C15 0.8202(5) 0.6828(4) -0.0159(3) 0.0422(18) Uani d . 1 . . C
H15 0.8274 0.6873 -0.0638 0.051 Uiso calc R 1 . . H
C16 0.8373(5) 0.6155(4) 0.0168(3) 0.0376(16) Uani d . 1 . . C
C17 0.8249(5) 0.6092(4) 0.0863(3) 0.0410(17) Uani d . 1 . . C
H17 0.8351 0.5638 0.1090 0.049 Uiso calc R 1 . . H
C18 0.7974(5) 0.6696(3) 0.1229(3) 0.0405(17) Uani d . 1 . . C
H18 0.7901 0.6651 0.1708 0.049 Uiso calc R 1 . . H
C19 0.8692(7) 0.4872(4) 0.0049(4) 0.063(2) Uani d . 1 . . C
H19A 0.9116 0.4879 0.0463 0.095 Uiso calc R 1 . . H
H19B 0.8907 0.4528 -0.0286 0.095 Uiso calc R 1 . . H
H19C 0.8092 0.4720 0.0175 0.095 Uiso calc R 1 . . H
C20 0.6965(5) 0.8319(3) 0.3161(3) 0.0386(17) Uani d . 1 . . C
H20 0.6605 0.8114 0.3494 0.046 Uiso calc R 1 . . H
C21 0.6273(5) 0.9476(4) 0.3327(4) 0.0414(17) Uani d . 1 A . C
C22 0.6430(6) 0.9545(4) 0.4037(4) 0.058(2) Uani d . 1 . . C
H22 0.6862 0.9233 0.4274 0.069 Uiso calc R 1 . . H
C23 0.5975(7) 1.0056(5) 0.4415(5) 0.074(3) Uani d . 1 A . C
H23 0.6083 1.0091 0.4902 0.088 Uiso calc R 1 . . H
C24 0.5355(7) 1.0514(5) 0.4047(6) 0.080(3) Uani d . 1 . . C
C25 0.5172(6) 1.0441(5) 0.3342(5) 0.076(3) Uani d . 1 A . C
H25 0.4733 1.0746 0.3103 0.091 Uiso calc R 1 . . H
C26 0.5626(6) 0.9927(5) 0.2984(4) 0.060(2) Uani d . 1 . . C
H26 0.5498 0.9880 0.2500 0.073 Uiso calc R 1 A . H
C28 0.7654(5) 0.7140(3) 0.3008(3) 0.0335(16) Uani d . 1 . . C
C29 0.8500(5) 0.6803(4) 0.3115(4) 0.0437(18) Uani d . 1 . . C
H29 0.9029 0.7095 0.3185 0.052 Uiso calc R 1 . . H
C30 0.8581(5) 0.6046(4) 0.3119(4) 0.0463(18) Uani d . 1 . . C
H30 0.9160 0.5823 0.3192 0.056 Uiso calc R 1 . . H
C31 0.7802(6) 0.5619(4) 0.3016(4) 0.0460(19) Uani d . 1 . . C
C32 0.6955(5) 0.5946(4) 0.2947(4) 0.0488(19) Uani d . 1 . . C
H32 0.6423 0.5655 0.2910 0.059 Uiso calc R 1 . . H
C33 0.6890(5) 0.6706(4) 0.2933(4) 0.0434(18) Uani d . 1 . . C
H33 0.6310 0.6928 0.2870 0.052 Uiso calc R 1 . . H
C34 0.8618(7) 0.4514(4) 0.2907(6) 0.084(3) Uani d . 1 . . C
H34A 0.8833 0.4665 0.2465 0.125 Uiso calc R 1 . . H
H34B 0.8533 0.3984 0.2908 0.125 Uiso calc R 1 . . H
H34C 0.9067 0.4651 0.3282 0.125 Uiso calc R 1 . . H
C35 0.9278(5) 0.9495(3) 0.3177(3) 0.0309(15) Uani d . 1 . . C
H35 0.9704 0.9680 0.3525 0.037 Uiso calc R 1 . . H
C36 0.8579(5) 1.0660(3) 0.3178(3) 0.0303(14) Uani d . 1 . . C
C37 0.9381(5) 1.1063(3) 0.3344(3) 0.0363(16) Uani d . 1 . . C
H37 0.9951 1.0852 0.3271 0.044 Uiso calc R 1 . . H
C38 0.9348(5) 1.1762(3) 0.3609(4) 0.0409(17) Uani d . 1 . . C
H38 0.9894 1.2017 0.3737 0.049 Uiso calc R 1 . . H
C39 0.8518(5) 1.2090(3) 0.3689(3) 0.0408(17) Uani d . 1 . . C
C40 0.7731(5) 1.1715(4) 0.3505(4) 0.0477(19) Uani d . 1 . . C
H40 0.7164 1.1941 0.3558 0.057 Uiso calc R 1 . . H
C41 0.7756(5) 1.1002(3) 0.3239(4) 0.0407(17) Uani d . 1 . . C
H41 0.7207 1.0756 0.3101 0.049 Uiso calc R 1 . . H
C42 0.7717(6) 1.3163(4) 0.4040(5) 0.075(3) Uani d . 1 . . C
H42A 0.7349 1.3173 0.3598 0.113 Uiso calc R 1 . . H
H42B 0.7835 1.3663 0.4199 0.113 Uiso calc R 1 . . H
H42C 0.7390 1.2899 0.4381 0.113 Uiso calc R 1 . . H
C43 1.0078(4) 0.8380(3) 0.3271(3) 0.0311(15) Uani d . 1 . . C
C44 1.0572(5) 0.7902(3) 0.2876(3) 0.0410(17) Uani d . 1 . . C
H44 1.0446 0.7895 0.2390 0.049 Uiso calc R 1 . . H
C45 1.1244(5) 0.7436(4) 0.3177(4) 0.0434(18) Uani d . 1 . . C
H45 1.1555 0.7107 0.2902 0.052 Uiso calc R 1 . . H
C46 1.1443(5) 0.7466(4) 0.3888(4) 0.0470(19) Uani d . 1 . . C
C47 1.0954(6) 0.7922(4) 0.4287(4) 0.051(2) Uani d . 1 . . C
H47 1.1080 0.7925 0.4774 0.061 Uiso calc R 1 . . H
C48 1.0285(5) 0.8372(3) 0.3987(3) 0.0391(17) Uani d . 1 . . C
H48 0.9961 0.8682 0.4270 0.047 Uiso calc R 1 . . H
C49 1.2628(6) 0.6613(4) 0.3859(5) 0.068(3) Uani d . 1 . . C
H49A 1.2247 0.6256 0.3597 0.102 Uiso calc R 1 . . H
H49B 1.3076 0.6357 0.4169 0.102 Uiso calc R 1 . . H
H49C 1.2940 0.6918 0.3540 0.102 Uiso calc R 1 . . H
C1S 0.4483(16) 0.7549(14) 0.2309(12) 0.147(8) Uiso d P 0.70 . . C
C2S 0.4278(19) 0.8017(15) 0.3108(17) 0.151(9) Uiso d P 0.70 . . C
C3S 0.4559(15) 0.7792(12) 0.3668(13) 0.119(7) Uiso d P 0.65 . . C
C4S 0.4897(15) 0.7643(11) 0.4378(11) 0.125(7) Uiso d P 0.65 . . C
C5S 0.4223(19) 0.8080(16) 0.2635(16) 0.179(10) Uiso d P 0.80 . . C
C6S 0.364(2) 0.8623(18) 0.3067(17) 0.167(11) Uiso d P 0.60 . . C
C7S 0.406(2) 0.8499(16) 0.3892(15) 0.163(10) Uiso d P 0.60 . . C
C8S 0.3140(15) 0.8970(12) 0.3515(13) 0.147(7) Uiso d P 0.80 . . C
C9S 0.318(2) 0.8695(19) 0.3933(18) 0.139(11) Uiso d P 0.50 . . C

loop_
_atom_site_aniso_label
_atom_site_aniso_U_11
_atom_site_aniso_U_22
_atom_site_aniso_U_33
_atom_site_aniso_U_12
_atom_site_aniso_U_13
_atom_site_aniso_U_23
Mo1 0.0294(3) 0.0263(3) 0.0289(3) 0.0025(2) 0.0009(2) 0.0018(2)
Mo2 0.0311(3) 0.0238(3) 0.0268(3) 0.0017(2) -0.0010(2) 0.0018(2)
O1 0.030(3) 0.023(2) 0.031(2) 0.0026(19) 0.0023(19) 0.0040(18)
O2 0.031(3) 0.026(2) 0.031(2) 0.0007(19) 0.0024(19) 0.0039(18)
O3 0.031(3) 0.043(3) 0.058(3) 0.002(2) -0.004(2) 0.005(2)
O4 0.072(4) 0.039(3) 0.038(3) 0.010(3) 0.008(2) -0.006(2)
O6 0.075(4) 0.034(3) 0.090(4) 0.006(3) 0.022(3) 0.007(3)
O7 0.071(4) 0.032(3) 0.072(4) 0.003(3) 0.003(3) -0.017(3)
O8 0.077(4) 0.065(4) 0.068(4) 0.034(3) -0.013(3) 0.006(3)
N1 0.030(3) 0.031(3) 0.032(3) 0.001(2) -0.008(2) 0.003(2)
N2 0.035(3) 0.025(3) 0.031(3) 0.003(2) -0.004(2) 0.000(2)
N3 0.038(4) 0.035(3) 0.039(3) 0.002(3) 0.010(3) 0.003(3)
N4 0.045(4) 0.028(3) 0.028(3) 0.000(3) 0.002(3) 0.002(2)
N5 0.035(3) 0.021(2) 0.030(3) 0.003(2) 0.002(2) -0.001(2)
N6 0.034(3) 0.024(3) 0.025(3) 0.002(2) -0.004(2) 0.001(2)
C1 0.028(4) 0.024(3) 0.027(3) 0.001(3) -0.005(3) 0.004(3)
C2 0.024(4) 0.029(3) 0.033(3) 0.003(3) -0.001(3) 0.005(3)
C3 0.035(4) 0.035(4) 0.036(4) 0.014(3) 0.010(3) 0.004(3)
C4 0.036(4) 0.026(3) 0.045(4) 0.005(3) 0.005(3) 0.009(3)
C5 0.035(4) 0.029(3) 0.030(3) -0.004(3) -0.004(3) 0.000(3)
C6 0.036(4) 0.032(3) 0.028(3) -0.003(3) -0.001(3) -0.001(3)
C7 0.035(4) 0.030(3) 0.055(4) -0.001(3) 0.000(3) 0.002(3)
C8 0.031(4) 0.045(4) 0.061(5) -0.007(3) -0.003(4) -0.004(4)
C9 0.027(4) 0.040(4) 0.038(4) 0.002(3) -0.001(3) 0.003(3)
C10 0.042(5) 0.032(4) 0.056(5) -0.002(3) -0.001(4) -0.001(3)
C11 0.037(5) 0.041(4) 0.050(4) -0.005(3) -0.001(3) 0.001(3)
C12 0.038(5) 0.057(5) 0.053(5) 0.005(4) -0.002(4) 0.012(4)
C13 0.027(4) 0.031(3) 0.035(4) -0.001(3) -0.002(3) -0.002(3)
C14 0.054(5) 0.029(3) 0.030(3) 0.004(3) -0.003(3) 0.008(3)
C15 0.061(5) 0.042(4) 0.024(3) -0.001(4) 0.004(3) 0.002(3)
C16 0.038(4) 0.039(4) 0.036(4) 0.001(3) 0.001(3) -0.004(3)
C17 0.055(5) 0.032(4) 0.035(4) 0.007(3) 0.003(3) 0.001(3)
C18 0.053(5) 0.038(4) 0.030(4) 0.002(3) 0.002(3) 0.005(3)
C19 0.100(7) 0.038(4) 0.051(5) 0.019(4) 0.002(5) -0.006(4)
C20 0.051(5) 0.035(4) 0.031(4) -0.001(3) 0.011(3) 0.007(3)
C21 0.037(4) 0.039(4) 0.050(4) 0.001(3) 0.012(3) 0.008(3)
C22 0.060(6) 0.061(5) 0.052(5) 0.018(4) 0.010(4) 0.004(4)
C23 0.077(7) 0.085(7) 0.060(6) 0.037(6) 0.018(5) 0.001(5)
C24 0.072(7) 0.088(7) 0.088(7) 0.035(6) 0.052(6) -0.003(6)
C25 0.054(6) 0.094(7) 0.082(7) 0.035(5) 0.021(5) 0.025(6)
C26 0.049(5) 0.075(6) 0.058(5) 0.019(5) 0.006(4) 0.006(4)
C28 0.048(5) 0.027(3) 0.027(3) -0.001(3) 0.009(3) 0.007(3)
C29 0.040(5) 0.039(4) 0.052(4) -0.009(3) 0.002(4) 0.003(3)
C30 0.045(5) 0.042(4) 0.050(5) 0.007(4) -0.003(4) 0.009(3)
C31 0.063(6) 0.034(4) 0.041(4) 0.002(4) 0.008(4) 0.010(3)
C32 0.047(5) 0.040(4) 0.061(5) -0.004(4) 0.011(4) 0.010(4)
C33 0.044(5) 0.037(4) 0.050(4) 0.003(3) 0.007(4) 0.009(3)
C34 0.084(8) 0.042(5) 0.126(9) 0.016(5) 0.019(6) 0.000(5)
C35 0.042(4) 0.026(3) 0.024(3) -0.002(3) -0.004(3) -0.001(3)
C36 0.039(4) 0.024(3) 0.028(3) 0.006(3) 0.000(3) 0.000(3)
C37 0.039(4) 0.032(4) 0.037(4) 0.007(3) 0.000(3) 0.005(3)
C38 0.042(5) 0.032(4) 0.047(4) -0.002(3) -0.006(3) 0.002(3)
C39 0.059(5) 0.028(3) 0.036(4) -0.002(3) 0.004(3) -0.004(3)
C40 0.046(5) 0.033(4) 0.065(5) 0.008(3) 0.005(4) -0.008(4)
C41 0.034(4) 0.032(4) 0.056(5) 0.000(3) -0.002(3) -0.002(3)
C42 0.075(7) 0.039(4) 0.110(8) 0.011(5) 0.000(6) -0.022(5)
C43 0.033(4) 0.026(3) 0.033(4) -0.004(3) 0.000(3) -0.002(3)
C44 0.059(5) 0.030(3) 0.033(4) 0.008(3) -0.002(3) -0.003(3)
C45 0.049(5) 0.035(4) 0.046(4) 0.014(3) 0.000(4) -0.006(3)
C46 0.055(5) 0.034(4) 0.049(4) 0.010(4) -0.011(4) 0.009(3)
C47 0.075(6) 0.044(4) 0.032(4) 0.018(4) -0.006(4) 0.003(3)
C48 0.051(5) 0.033(3) 0.032(4) 0.010(3) -0.003(3) -0.003(3)
C49 0.056(6) 0.055(5) 0.089(7) 0.021(4) -0.013(5) 0.001(5)

loop_
_atom_type_symbol
_atom_type_description
_atom_type_scat_dispersion_real
_atom_type_scat_dispersion_imag
_atom_type_scat_source
C C 0.0033 0.0016 'International Tables Vol C Tables 4.2.6.8 and 6.1.1.4'
H H 0.0000 0.0000 'International Tables Vol C Tables 4.2.6.8 and 6.1.1.4'
N N 0.0061 0.0033 'International Tables Vol C Tables 4.2.6.8 and 6.1.1.4'
O O 0.0106 0.0060 'International Tables Vol C Tables 4.2.6.8 and 6.1.1.4'
Mo Mo -1.6832 0.6857 'International Tables Vol C Tables 4.2.6.8 and 6.1.1.4'

loop_
_geom_angle_atom_site_label_1
_geom_angle_atom_site_label_2
_geom_angle_atom_site_label_3
_geom_angle_site_symmetry_1
_geom_angle
_geom_angle_publ_flag
Mo2 Mo1 N3 . 92.69(14) y
Mo2 Mo1 O1 . 91.33(11) y
N3 Mo1 O1 . 175.97(18) y
Mo2 Mo1 N5 . 93.70(13) y
N3 Mo1 N5 . 91.8(2) y
O1 Mo1 N5 . 88.23(17) y
Mo2 Mo1 N1 . 92.10(14) y
N3 Mo1 N1 . 91.6(2) y
O1 Mo1 N1 . 87.95(17) y
N5 Mo1 N1 . 173.13(18) y
Mo1 Mo2 N4 . 92.81(14) y
Mo1 Mo2 O2 . 92.45(11) y
N4 Mo2 O2 . 174.51(17) y
Mo1 Mo2 N6 . 91.96(13) y
N4 Mo2 N6 . 91.58(19) y
O2 Mo2 N6 . 89.82(17) y
Mo1 Mo2 N2 . 93.49(13) y
N4 Mo2 N2 . 92.7(2) y
O2 Mo2 N2 . 85.39(17) y
N6 Mo2 N2 . 172.9(2) y
C1 O1 Mo1 . 116.9(4) y
C1 O2 Mo2 . 116.7(4) y
C9 O3 C12 . 117.4(5) n
C16 O4 C19 . 117.8(5) n
C27A O5A C24 . 111.3(18) n
C24 O5B C27B . 125.7(18) n
C34 O6 C31 . 116.9(7) n
C39 O7 C42 . 117.2(6) n
C49 O8 C46 . 117.9(6) n
C5 N1 C6 . 118.8(5) y
C5 N1 Mo1 . 116.7(4) y
C6 N1 Mo1 . 124.5(4) y
C5 N2 C13 . 118.6(5) y
C5 N2 Mo2 . 116.6(4) y
C13 N2 Mo2 . 122.9(4) y
C20 N3 C21 . 118.8(5) y
C20 N3 Mo1 . 117.3(4) y
C21 N3 Mo1 . 122.7(4) y
C20 N4 C28 . 120.2(5) y
C20 N4 Mo2 . 117.7(4) y
C28 N4 Mo2 . 120.6(4) y
C35 N5 C36 . 117.4(5) y
C35 N5 Mo1 . 115.4(4) y
C36 N5 Mo1 . 127.1(4) y
C35 N6 C43 . 117.8(5) y
C35 N6 Mo2 . 117.5(4) y
C43 N6 Mo2 . 124.3(4) y
O1 C1 O2 . 122.5(5) y
O1 C1 C2 . 120.1(5) y
O2 C1 C2 . 117.3(5) y
C4 C2 C3 . 117.6(6) y
C4 C2 C1 . 121.6(5) y
C3 C2 C1 . 120.9(5) y
C4 C3 C2 3_775 121.7(6) y
C3 C4 C2 3_775 120.8(6) y
N2 C5 N1 . 120.7(6) y
C7 C6 C11 . 116.8(6) n
C7 C6 N1 . 124.4(6) n
C11 C6 N1 . 118.6(6) n
C6 C7 C8 . 121.5(6) n
C9 C8 C7 . 120.1(6) n
C8 C9 O3 . 124.9(6) n
C8 C9 C10 . 119.1(6) n
O3 C9 C10 . 115.9(6) n
C11 C10 C9 . 120.0(6) n
C10 C11 C6 . 122.4(7) n
C14 C13 C18 . 118.1(6) n
C14 C13 N2 . 123.0(6) n
C18 C13 N2 . 118.9(6) n
C15 C14 C13 . 121.0(6) n
C14 C15 C16 . 120.9(6) n
C17 C16 O4 . 124.4(6) n
C17 C16 C15 . 119.0(6) n
O4 C16 C15 . 116.6(6) n
C16 C17 C18 . 120.0(6) n
C17 C18 C13 . 120.9(6) n
N4 C20 N3 . 119.5(6) y
C22 C21 C26 . 118.3(7) n
C22 C21 N3 . 121.0(6) n
C26 C21 N3 . 120.3(7) n
C21 C22 C23 . 122.5(8) n
C22 C23 C24 . 117.2(8) n
O5B C24 C25 . 119.9(12) n
O5B C24 C23 . 117.6(11) n
C25 C24 C23 . 121.2(8) n
O5B C24 O5A . 24.2(9) n
C25 C24 O5A . 130.3(11) n
C23 C24 O5A . 107.3(11) n
C26 C25 C24 . 120.1(8) n
C25 C26 C21 . 120.6(8) n
C33 C28 C29 . 118.6(6) n
C33 C28 N4 . 122.3(6) n
C29 C28 N4 . 118.8(6) n
C30 C29 C28 . 121.1(7) n
C29 C30 C31 . 119.3(7) n
C32 C31 C30 . 120.1(7) n
C32 C31 O6 . 115.3(7) n
C30 C31 O6 . 124.5(7) n
C31 C32 C33 . 119.6(7) n
C28 C33 C32 . 121.2(7) n
N5 C35 N6 . 121.3(6) y
C41 C36 C37 . 118.2(6) n
C41 C36 N5 . 119.4(6) n
C37 C36 N5 . 122.4(6) n
C38 C37 C36 . 121.0(6) n
C37 C38 C39 . 120.1(7) n
C40 C39 C38 . 119.5(6) n
C40 C39 O7 . 125.0(7) n
C38 C39 O7 . 115.4(6) n
C39 C40 C41 . 120.9(7) n
C36 C41 C40 . 120.1(6) n
C48 C43 C44 . 117.0(6) n
C48 C43 N6 . 123.4(6) n
C44 C43 N6 . 119.5(5) n
C45 C44 C43 . 122.2(6) n
C46 C45 C44 . 118.5(6) n
O8 C46 C47 . 116.1(6) n
O8 C46 C45 . 123.6(7) n
C47 C46 C45 . 120.2(7) n
C48 C47 C46 . 120.8(6) n
C47 C48 C43 . 121.2(6) n
C5S C1S C2S . 27.7(17) n
C5S C2S C3S . 160(4) n
C5S C2S C6S . 81(3) n
C3S C2S C6S . 119(3) n
C5S C2S C7S . 140(4) n
C3S C2S C7S . 58.6(19) n
C6S C2S C7S . 61.1(19) n
C5S C2S C1S . 39(3) n
C3S C2S C1S . 123(3) n
C6S C2S C1S . 118(3) n
C7S C2S C1S . 179(3) n
C2S C3S C4S . 171(3) n
C2S C3S C7S . 80(2) n
C4S C3S C7S . 91.4(19) n
C2S C5S C1S . 114(4) n
C2S C5S C6S . 64(3) n
C1S C5S C6S . 164(3) n
C8S C6S C2S . 135(3) n
C8S C6S C5S . 169(3) n
C2S C6S C5S . 34.8(16) n
C8S C6S C7S . 68(2) n
C2S C6S C7S . 70(2) n
C5S C6S C7S . 104(3) n
C8S C6S C9S . 29.0(16) n
C2S C6S C9S . 107(3) n
C5S C6S C9S . 140(3) n
C7S C6S C9S . 44.7(15) n
C9S C7S C3S . 135(3) n
C9S C7S C6S . 75(2) n
C3S C7S C6S . 90(2) n
C9S C7S C8S . 33.4(17) n
C3S C7S C8S . 132(2) n
C6S C7S C8S . 46.5(15) n
C9S C7S C2S . 114(3) n
C3S C7S C2S . 41.0(13) n
C6S C7S C2S . 49.0(16) n
C8S C7S C2S . 94.3(19) n
C9S C8S C6S . 108(4) n
C9S C8S C7S . 52(3) n
C6S C8S C7S . 65.3(19) n
C8S C9S C7S . 95(4) n
C8S C9S C6S . 43(2) n
C7S C9S C6S . 60(2) n

loop_
_geom_bond_atom_site_label_1
_geom_bond_atom_site_label_2
_geom_bond_site_symmetry_2
_geom_bond_distance
_geom_bond_publ_flag
Mo1 Mo2 . 2.0904(7) y
Mo1 N3 . 2.123(5) y
Mo1 O1 . 2.144(4) y
Mo1 N5 . 2.152(5) y
Mo1 N1 . 2.155(5) y
Mo2 N4 . 2.119(5) y
Mo2 O2 . 2.122(4) y
Mo2 N6 . 2.137(5) y
Mo2 N2 . 2.137(5) y
O1 C1 . 1.266(7) y
O2 C1 . 1.279(6) y
O3 C9 . 1.371(7) n
O3 C12 . 1.416(8) n
O4 C16 . 1.383(7) n
O4 C19 . 1.410(8) n
O5A C27A . 1.32(3) n
O5A C24 . 1.55(2) n
O5B C24 . 1.310(16) n
O5B C27B . 1.34(3) n
O6 C34 . 1.380(10) n
O6 C31 . 1.384(8) n
O7 C39 . 1.389(7) n
O7 C42 . 1.423(10) n
O8 C49 . 1.357(9) n
O8 C46 . 1.364(8) n
N1 C5 . 1.327(7) y
N1 C6 . 1.413(8) y
N2 C5 . 1.322(8) y
N2 C13 . 1.425(7) y
N3 C20 . 1.333(8) y
N3 C21 . 1.415(8) y
N4 C20 . 1.324(8) y
N4 C28 . 1.439(7) y
N5 C35 . 1.317(8) y
N5 C36 . 1.433(7) y
N6 C35 . 1.326(7) y
N6 C43 . 1.408(8) y
C1 C2 . 1.473(8) y
C2 C4 . 1.395(8) y
C2 C3 . 1.398(8) y
C3 C4 3_775 1.364(9) y
C4 C3 3_775 1.364(9) y
C6 C7 . 1.367(9) n
C6 C11 . 1.389(9) n
C7 C8 . 1.402(9) n
C8 C9 . 1.370(9) n
C9 C10 . 1.375(9) n
C10 C11 . 1.372(9) n
C13 C14 . 1.370(8) n
C13 C18 . 1.399(8) n
C14 C15 . 1.366(9) n
C15 C16 . 1.389(9) n
C16 C17 . 1.369(9) n
C17 C18 . 1.383(9) n
C21 C22 . 1.375(10) n
C21 C26 . 1.381(10) n
C22 C23 . 1.384(11) n
C23 C24 . 1.385(12) n
C24 C25 . 1.370(13) n
C25 C26 . 1.365(11) n
C28 C33 . 1.367(9) n
C28 C29 . 1.383(9) n
C29 C30 . 1.381(9) n
C30 C31 . 1.383(10) n
C31 C32 . 1.372(10) n
C32 C33 . 1.384(9) n
C36 C41 . 1.371(9) n
C36 C37 . 1.401(9) n
C37 C38 . 1.370(9) n
C38 C39 . 1.375(10) n
C39 C40 . 1.361(10) n
C40 C41 . 1.394(9) n
C43 C48 . 1.388(8) n
C43 C44 . 1.395(9) n
C44 C45 . 1.390(9) n
C45 C46 . 1.379(9) n
C46 C47 . 1.371(10) n
C47 C48 . 1.369(9) n
C1S C5S . 1.23(3) n
C1S C2S . 1.80(4) n
C2S C5S . 0.92(3) n
C2S C3S . 1.19(3) n
C2S C6S . 1.44(4) n
C2S C7S . 1.80(4) n
C3S C4S . 1.44(3) n
C3S C7S . 1.55(3) n
C5S C6S . 1.59(4) n
C6S C8S . 1.34(3) n
C6S C7S . 1.67(4) n
C6S C9S . 1.86(5) n
C7S C9S . 1.35(4) n
C7S C8S . 1.71(4) n
C8S C9S . 0.94(3) n
